data_7106703
loop_
_publ_author_name
'En-Cui Yang'
'Zhong-Yi Liu'
'Xiao-Yun Wu'
'Xiao-Jun Zhao'

_publ_section_title
;
 A 3D CoII framework with alternating vertex- and edge-sharing d-ribbons
 showing a two-step field-induced magnetic transition
;
_journal_name_full Chem.Commun.
_journal_page_first 8629
_journal_paper_doi 10.1039/c1cc12796a
_journal_volume 47
_journal_year 2011
_chemical_formula_sum 'C17 H19 Co3.5 N5 O13.5'
_chemical_formula_weight 715.63
_chemical_name_systematic
;
?
;
_space_group_IT_number 14
_symmetry_cell_setting monoclinic
_symmetry_space_group_name_Hall '-P 2ybc'
_symmetry_space_group_name_H-M 'P 1 21/c 1'
_atom_sites_solution_hydrogens geom
_atom_sites_solution_primary direct
_atom_sites_solution_secondary difmap
_audit_creation_method SHELXL-97
_cell_angle_alpha 90.00
_cell_angle_beta 98.280(2)
_cell_angle_gamma 90.00
_cell_formula_units_Z 4
_cell_length_a 8.7599(10)
_cell_length_b 18.610(2)
_cell_length_c 14.6625(16)
_cell_measurement_reflns_used 6726
_cell_measurement_temperature 150(2)
_cell_measurement_theta_max 28.36
_cell_measurement_theta_min 2.19
_cell_volume 2365.4(5)
_computing_cell_refinement 'Bruker SAINT'
_computing_data_collection 'Bruker APEX2'
_computing_data_reduction 'Bruker SAINT'
_computing_molecular_graphics 'Bruker SHELXTL'
_computing_publication_material 'Bruker SHELXTL'
_computing_structure_refinement 'SHELXL-97 (Sheldrick, 1997)'
_computing_structure_solution 'SHELXS-97 (Sheldrick, 1990)'
_diffrn_ambient_temperature 150(2)
_diffrn_measured_fraction_theta_full 0.991
_diffrn_measured_fraction_theta_max 0.991
_diffrn_measurement_device_type 'Bruker APEX-II CCD'
_diffrn_measurement_method '\f and \w scans'
_diffrn_radiation_monochromator graphite
_diffrn_radiation_source 'fine-focus sealed tube'
_diffrn_radiation_type MoK\a
_diffrn_radiation_wavelength 0.71073
_diffrn_reflns_av_R_equivalents 0.0231
_diffrn_reflns_av_sigmaI/netI 0.0264
_diffrn_reflns_limit_h_max 9
_diffrn_reflns_limit_h_min -10
_diffrn_reflns_limit_k_max 20
_diffrn_reflns_limit_k_min -22
_diffrn_reflns_limit_l_max 16
_diffrn_reflns_limit_l_min -17
_diffrn_reflns_number 11826
_diffrn_reflns_theta_full 25.01
_diffrn_reflns_theta_max 25.01
_diffrn_reflns_theta_min 2.19
_diffrn_standards_number 0
_exptl_absorpt_coefficient_mu 2.499
_exptl_absorpt_correction_T_max 0.7706
_exptl_absorpt_correction_T_min 0.7211
_exptl_absorpt_correction_type multi-scan
_exptl_absorpt_process_details sadabs
_exptl_crystal_colour red
_exptl_crystal_density_diffrn 2.009
_exptl_crystal_density_meas ?
_exptl_crystal_density_method 'not measured'
_exptl_crystal_description block
_exptl_crystal_F_000 1434
_exptl_crystal_size_max 0.14
_exptl_crystal_size_mid 0.13
_exptl_crystal_size_min 0.11
_refine_diff_density_max 1.437
_refine_diff_density_min -0.894
_refine_diff_density_rms 0.097
_refine_ls_extinction_method none
_refine_ls_goodness_of_fit_ref 1.039
_refine_ls_hydrogen_treatment constr
_refine_ls_matrix_type full
_refine_ls_number_parameters 367
_refine_ls_number_reflns 4141
_refine_ls_number_restraints 42
_refine_ls_restrained_S_all 1.097
_refine_ls_R_factor_all 0.0411
_refine_ls_R_factor_gt 0.0363
_refine_ls_shift/su_max 0.001
_refine_ls_shift/su_mean 0.000
_refine_ls_structure_factor_coef Fsqd
_refine_ls_weighting_details 'calc w=1/[\s^2^(Fo^2^)+(0.0413P)^2^+8.1032P] where P=(Fo^2^+2Fc^2^)/3'
_refine_ls_weighting_scheme calc
_refine_ls_wR_factor_gt 0.0906
_refine_ls_wR_factor_ref 0.0938
_reflns_number_gt 3687
_reflns_number_total 4141
_reflns_threshold_expression >2sigma(I)
_cod_data_source_file c1cc12796a.txt
_cod_data_source_block n101106a
_cod_depositor_comments
;
The following automatic conversions were performed:

'_exptl_crystal_density_meas' value 'none' was changed to '?' - the
value is perceived as not measured.

Automatic conversion script
Id: cif_fix_values 3008 2015-01-20 13:52:24Z robertas 
;
_cod_original_sg_symbol_H-M P2(1)/c
_cod_original_formula_sum 'C17 H19 Co3.50 N5 O13.50'
_cod_database_code 7106703

loop_
_symmetry_equiv_pos_as_xyz
'x, y, z'
'-x, y+1/2, -z+1/2'
'-x, -y, -z'
'x, -y-1/2, z-1/2'

loop_
_atom_site_label
_atom_site_type_symbol
_atom_site_fract_x
_atom_site_fract_y
_atom_site_fract_z
_atom_site_U_iso_or_equiv
_atom_site_adp_type
_atom_site_occupancy
_atom_site_symmetry_multiplicity
_atom_site_calc_flag
_atom_site_refinement_flags
_atom_site_disorder_assembly
_atom_site_disorder_group
Co1 Co 0.11093(6) 0.56332(3) 0.69561(3) 0.01631(14) Uani 1 1 d . . .
Co2 Co 0.10293(6) 0.55284(3) 0.44845(3) 0.01558(14) Uani 1 1 d . . .
Co3 Co 0.5000 0.5000 0.5000 0.01686(18) Uani 1 2 d S . .
Co4 Co 0.38844(6) 0.64399(3) 0.61058(4) 0.01691(14) Uani 1 1 d . . .
O1 O -0.0922(4) 0.52831(16) 0.2333(2) 0.0324(7) Uani 1 1 d U . .
O2 O 0.0705(3) 0.60538(15) 0.31451(19) 0.0260(7) Uani 1 1 d . . .
O3 O 0.1564(3) 0.83895(14) 0.13246(18) 0.0187(6) Uani 1 1 d . . .
O4 O 0.0147(3) 0.85061(15) -0.0067(2) 0.0245(6) Uani 1 1 d . . .
O5 O 0.3736(4) 0.74728(15) 0.5445(2) 0.0296(7) Uani 1 1 d . . .
O6 O 0.4474(3) 0.73922(15) 0.69285(19) 0.0249(6) Uani 1 1 d . . .
O7 O 0.5699(3) 0.96390(15) 0.87558(19) 0.0255(6) Uani 1 1 d . . .
O8 O 0.6262(3) 1.06021(14) 0.79557(19) 0.0215(6) Uani 1 1 d . . .
O9 O 0.3388(3) 0.58574(14) 0.49042(18) 0.0172(6) Uani 1 1 d . . .
H9 H 0.3648 0.6171 0.4412 0.021 Uiso 1 1 calc R . .
O10 O 0.1038(3) 0.50376(14) 0.57801(17) 0.0168(6) Uani 1 1 d . . .
H10 H 0.1886 0.4690 0.5871 0.020 Uiso 1 1 calc R . .
O11 O 0.1489(5) 0.6175(2) 0.8197(2) 0.0515(10) Uani 1 1 d . . .
H11A H 0.2183 0.6488 0.8362 0.077 Uiso 1 1 d R . .
H11B H 0.0898 0.6188 0.8608 0.077 Uiso 1 1 d R . .
N1 N -0.1304(4) 0.58515(18) 0.6706(2) 0.0200(7) Uani 1 1 d . . .
N2 N -0.1986(4) 0.54155(18) 0.6033(2) 0.0192(7) Uani 1 1 d . . .
N3 N -0.3384(4) 0.56241(17) 0.5775(2) 0.0205(7) Uani 1 1 d . . .
N4 N -0.3708(4) 0.62018(17) 0.6265(2) 0.0205(7) Uani 1 1 d . . .
N5 N -0.2260(4) 0.6842(2) 0.7499(3) 0.0357(10) Uani 1 1 d . . .
H5" H -0.3046 0.7153 0.7509 0.043 Uiso 1 1 d R . .
H5' H -0.1349 0.7021 0.7764 0.043 Uiso 1 1 d R . .
C1 C -0.2404(5) 0.6328(2) 0.6845(3) 0.0204(8) Uani 1 1 d . . .
C2 C -0.0616(5) 0.6392(2) 0.1649(3) 0.0259(9) Uani 1 1 d . . .
C3 C 0.0200(5) 0.7024(2) 0.1543(3) 0.0218(9) Uani 1 1 d . . .
H3 H 0.1054 0.7142 0.1969 0.026 Uiso 1 1 calc R . .
C4 C -0.0266(5) 0.7476(2) 0.0798(3) 0.0246(9) Uani 1 1 d . . .
C5 C -0.1556(6) 0.7301(3) 0.0165(3) 0.0399(13) Uani 1 1 d . . .
H5 H -0.1864 0.7601 -0.0335 0.048 Uiso 1 1 calc R . .
C6 C -0.2376(7) 0.6683(3) 0.0279(4) 0.0507(16) Uani 1 1 d . . .
H6 H -0.3246 0.6570 -0.0138 0.061 Uiso 1 1 calc R . .
C7 C -0.1907(6) 0.6234(3) 0.1010(3) 0.0387(12) Uani 1 1 d . . .
H7 H -0.2463 0.5817 0.1079 0.046 Uiso 1 1 calc R . .
C8 C -0.0221(5) 0.5872(2) 0.2444(3) 0.0225(9) Uani 1 1 d . . .
C9 C 0.0535(4) 0.8168(2) 0.0662(3) 0.0184(8) Uani 1 1 d . . .
C10 C 0.4111(5) 0.8568(2) 0.6296(3) 0.0269(10) Uani 1 1 d . . .
C11 C 0.4800(5) 0.8896(2) 0.7100(3) 0.0219(9) Uani 1 1 d . . .
H11 H 0.5192 0.8616 0.7606 0.026 Uiso 1 1 calc R . .
C12 C 0.4908(5) 0.9640(2) 0.7153(3) 0.0242(9) Uani 1 1 d . . .
C13 C 0.4302(7) 1.0052(3) 0.6413(4) 0.0528(14) Uani 1 1 d U . .
H13 H 0.4385 1.0550 0.6442 0.063 Uiso 1 1 calc R . .
C14 C 0.3570(9) 0.9724(4) 0.5627(5) 0.0732(19) Uani 1 1 d U . .
H14 H 0.3136 1.0004 0.5131 0.088 Uiso 1 1 calc R . .
C15 C 0.3475(8) 0.8989(3) 0.5569(4) 0.0560(15) Uani 1 1 d U . .
H15 H 0.2978 0.8775 0.5034 0.067 Uiso 1 1 calc R . .
C16 C 0.4108(5) 0.7770(2) 0.6218(3) 0.0223(9) Uani 1 1 d . . .
C17 C 0.5674(4) 0.9980(2) 0.8017(3) 0.0191(8) Uani 1 1 d . . .
O12 O 0.0671(15) 0.7464(4) 0.8597(6) 0.068(3) Uani 0.50 1 d P A 1
O12' O 0.203(3) 0.7548(13) 0.8681(16) 0.189(9) Uani 0.50 1 d PU B 2
O13 O 0.4238(11) 0.6944(4) 0.8709(5) 0.142(3) Uani 1 1 d U . .
H13A H 0.4221 0.6922 0.8128 0.213 Uiso 1 1 d R . .
H13B H 0.4618 0.7351 0.8875 0.213 Uiso 1 1 d R . .
O14 O 0.979(2) 0.5492(10) 0.9346(13) 0.156(6) Uani 0.50 1 d PU . .

loop_
_atom_site_aniso_label
_atom_site_aniso_U_11
_atom_site_aniso_U_22
_atom_site_aniso_U_33
_atom_site_aniso_U_23
_atom_site_aniso_U_13
_atom_site_aniso_U_12
Co1 0.0177(3) 0.0129(3) 0.0175(3) -0.0004(2) -0.0004(2) -0.0017(2)
Co2 0.0154(3) 0.0129(3) 0.0180(3) -0.00188(19) 0.0006(2) 0.0001(2)
Co3 0.0145(4) 0.0147(4) 0.0205(4) -0.0048(3) -0.0004(3) 0.0006(3)
Co4 0.0163(3) 0.0111(3) 0.0227(3) -0.0024(2) 0.0006(2) 0.0001(2)
O1 0.0457(19) 0.0207(15) 0.0288(16) 0.0067(13) -0.0016(14) -0.0115(14)
O2 0.0321(17) 0.0210(15) 0.0232(15) 0.0043(12) -0.0016(13) -0.0055(13)
O3 0.0173(13) 0.0145(13) 0.0236(14) -0.0007(11) 0.0008(11) -0.0024(11)
O4 0.0294(16) 0.0196(15) 0.0231(15) 0.0052(12) -0.0014(12) -0.0073(12)
O5 0.048(2) 0.0173(15) 0.0236(16) -0.0036(12) 0.0038(14) -0.0076(13)
O6 0.0328(16) 0.0151(14) 0.0256(16) -0.0022(12) 0.0001(13) -0.0009(12)
O7 0.0334(17) 0.0202(15) 0.0224(15) -0.0024(12) 0.0023(12) -0.0032(13)
O8 0.0213(15) 0.0144(14) 0.0279(15) -0.0028(11) 0.0002(12) -0.0040(11)
O9 0.0168(13) 0.0139(13) 0.0207(14) -0.0010(11) 0.0017(11) 0.0000(11)
O10 0.0165(13) 0.0141(13) 0.0191(13) -0.0011(10) 0.0007(11) 0.0017(10)
O11 0.086(3) 0.042(2) 0.0250(18) -0.0087(16) 0.0040(18) -0.018(2)
N1 0.0157(16) 0.0202(17) 0.0235(18) -0.0059(14) 0.0006(13) -0.0032(14)
N2 0.0156(17) 0.0186(17) 0.0225(17) -0.0050(13) -0.0001(13) -0.0016(13)
N3 0.0173(17) 0.0170(17) 0.0266(18) -0.0067(14) 0.0005(14) 0.0005(13)
N4 0.0160(16) 0.0163(17) 0.0287(18) -0.0092(14) 0.0019(14) -0.0008(13)
N5 0.024(2) 0.038(2) 0.043(2) -0.0245(19) -0.0003(17) -0.0002(17)
C1 0.019(2) 0.020(2) 0.023(2) -0.0042(16) 0.0022(16) -0.0033(16)
C2 0.034(2) 0.018(2) 0.024(2) 0.0042(17) -0.0001(18) -0.0051(18)
C3 0.024(2) 0.019(2) 0.021(2) -0.0002(16) -0.0017(16) -0.0038(16)
C4 0.030(2) 0.017(2) 0.025(2) 0.0023(17) -0.0012(18) -0.0071(17)
C5 0.046(3) 0.032(3) 0.036(3) 0.015(2) -0.013(2) -0.017(2)
C6 0.055(3) 0.041(3) 0.047(3) 0.014(2) -0.023(3) -0.025(3)
C7 0.043(3) 0.027(2) 0.043(3) 0.006(2) -0.004(2) -0.020(2)
C8 0.027(2) 0.018(2) 0.022(2) -0.0008(16) 0.0030(17) -0.0051(17)
C9 0.0172(19) 0.0141(18) 0.024(2) -0.0009(16) 0.0040(16) -0.0015(15)
C10 0.037(3) 0.016(2) 0.026(2) -0.0022(17) -0.0035(19) -0.0039(18)
C11 0.023(2) 0.019(2) 0.022(2) 0.0012(16) 0.0002(16) -0.0003(16)
C12 0.030(2) 0.0128(19) 0.028(2) -0.0027(16) -0.0020(18) -0.0021(17)
C13 0.064(2) 0.040(2) 0.050(2) 0.0006(17) -0.0074(17) -0.0009(17)
C14 0.084(3) 0.062(2) 0.069(3) 0.0016(19) -0.0068(19) -0.0005(19)
C15 0.066(2) 0.045(2) 0.051(2) -0.0024(17) -0.0090(18) -0.0020(18)
C16 0.023(2) 0.018(2) 0.025(2) -0.0036(17) 0.0028(17) -0.0048(16)
C17 0.0180(19) 0.0163(19) 0.023(2) -0.0029(16) 0.0021(16) 0.0008(15)
O12 0.129(9) 0.032(4) 0.047(5) -0.008(4) 0.026(5) 0.009(5)
O12' 0.204(12) 0.176(12) 0.180(12) -0.011(9) 0.007(9) -0.007(10)
O13 0.208(7) 0.130(6) 0.093(4) -0.016(4) 0.034(5) -0.025(5)
O14 0.162(10) 0.164(10) 0.156(10) 0.007(8) 0.074(8) -0.002(8)

loop_
_atom_type_symbol
_atom_type_description
_atom_type_scat_dispersion_real
_atom_type_scat_dispersion_imag
_atom_type_scat_source
C C 0.0033 0.0016 'International Tables Vol C Tables 4.2.6.8 and 6.1.1.4'
H H 0.0000 0.0000 'International Tables Vol C Tables 4.2.6.8 and 6.1.1.4'
N N 0.0061 0.0033 'International Tables Vol C Tables 4.2.6.8 and 6.1.1.4'
O O 0.0106 0.0060 'International Tables Vol C Tables 4.2.6.8 and 6.1.1.4'
Co Co 0.3494 0.9721 'International Tables Vol C Tables 4.2.6.8 and 6.1.1.4'

loop_
_geom_angle_atom_site_label_1
_geom_angle_atom_site_label_2
_geom_angle_atom_site_label_3
_geom_angle
_geom_angle_site_symmetry_1
_geom_angle_site_symmetry_3
_geom_angle_publ_flag
O1 Co1 O10 89.01(12) 3_566 . ?
O1 Co1 O11 88.41(14) 3_566 . ?
O10 Co1 O11 171.91(15) . . ?
O1 Co1 O3 172.86(12) 3_566 4_576 ?
O10 Co1 O3 94.72(10) . 4_576 ?
O11 Co1 O3 87.07(13) . 4_576 ?
O1 Co1 N1 95.58(14) 3_566 . ?
O10 Co1 N1 92.84(11) . . ?
O11 Co1 N1 95.04(16) . . ?
O3 Co1 N1 90.31(12) 4_576 . ?
O1 Co1 O8 96.05(12) 3_566 2_646 ?
O10 Co1 O8 86.68(10) . 2_646 ?
O11 Co1 O8 85.97(15) . 2_646 ?
O3 Co1 O8 78.13(10) 4_576 2_646 ?
N1 Co1 O8 168.34(12) . 2_646 ?
O10 Co2 O4 98.15(11) 3_566 4_576 ?
O10 Co2 O10 80.73(11) 3_566 . ?
O4 Co2 O10 92.43(11) 4_576 . ?
O10 Co2 N2 83.85(11) 3_566 3_566 ?
O4 Co2 N2 176.47(13) 4_576 3_566 ?
O10 Co2 N2 90.75(11) . 3_566 ?
O10 Co2 O9 165.43(10) 3_566 . ?
O4 Co2 O9 92.78(11) 4_576 . ?
O10 Co2 O9 89.25(10) . . ?
N2 Co2 O9 85.75(11) 3_566 . ?
O10 Co2 O2 93.56(10) 3_566 . ?
O4 Co2 O2 83.79(11) 4_576 . ?
O10 Co2 O2 172.67(11) . . ?
N2 Co2 O2 93.21(12) 3_566 . ?
O9 Co2 O2 97.19(11) . . ?
N3 Co3 N3 180.0 1_655 3_566 ?
N3 Co3 O7 92.03(13) 1_655 4_575 ?
N3 Co3 O7 87.97(13) 3_566 4_575 ?
N3 Co3 O7 87.97(13) 1_655 2_646 ?
N3 Co3 O7 92.03(13) 3_566 2_646 ?
O7 Co3 O7 180.00(6) 4_575 2_646 ?
N3 Co3 O9 90.61(12) 1_655 . ?
N3 Co3 O9 89.39(12) 3_566 . ?
O7 Co3 O9 88.66(11) 4_575 . ?
O7 Co3 O9 91.33(11) 2_646 . ?
N3 Co3 O9 89.39(12) 1_655 3_666 ?
N3 Co3 O9 90.61(12) 3_566 3_666 ?
O7 Co3 O9 91.34(11) 4_575 3_666 ?
O7 Co3 O9 88.66(11) 2_646 3_666 ?
O9 Co3 O9 179.999(1) . 3_666 ?
O9 Co4 O8 98.31(11) . 2_646 ?
O9 Co4 O3 96.82(10) . 4_576 ?
O8 Co4 O3 82.05(11) 2_646 4_576 ?
O9 Co4 N4 93.90(11) . 1_655 ?
O8 Co4 N4 85.79(12) 2_646 1_655 ?
O3 Co4 N4 164.82(12) 4_576 1_655 ?
O9 Co4 O5 95.37(11) . . ?
O8 Co4 O5 163.03(11) 2_646 . ?
O3 Co4 O5 86.41(11) 4_576 . ?
N4 Co4 O5 103.29(13) 1_655 . ?
O9 Co4 O6 155.69(11) . . ?
O8 Co4 O6 106.00(11) 2_646 . ?
O3 Co4 O6 87.14(11) 4_576 . ?
N4 Co4 O6 87.50(12) 1_655 . ?
O5 Co4 O6 60.83(11) . . ?
O9 Co4 C16 125.81(12) . . ?
O8 Co4 C16 135.14(12) 2_646 . ?
O3 Co4 C16 84.79(12) 4_576 . ?
N4 Co4 C16 97.61(13) 1_655 . ?
O5 Co4 C16 30.47(12) . . ?
O6 Co4 C16 30.42(12) . . ?
C8 O1 Co1 138.2(3) . 3_566 ?
C8 O2 Co2 126.9(3) . . ?
C9 O3 Co1 116.7(2) . 4_575 ?
C9 O3 Co4 120.8(2) . 4_575 ?
Co1 O3 Co4 100.53(11) 4_575 4_575 ?
C9 O4 Co2 129.3(3) . 4_575 ?
C16 O5 Co4 89.8(2) . . ?
C16 O6 Co4 89.1(2) . . ?
C17 O7 Co3 127.8(3) . 2_656 ?
C17 O8 Co4 124.4(3) . 2_656 ?
C17 O8 Co1 115.6(2) . 2_656 ?
Co4 O8 Co1 95.76(10) 2_656 2_656 ?
Co4 O9 Co3 106.40(11) . . ?
Co4 O9 Co2 117.95(12) . . ?
Co3 O9 Co2 113.97(12) . . ?
Co4 O9 H9 105.9 . . ?
Co3 O9 H9 105.9 . . ?
Co2 O9 H9 105.9 . . ?
Co1 O10 Co2 110.59(12) . 3_566 ?
Co1 O10 Co2 121.43(12) . . ?
Co2 O10 Co2 99.27(10) 3_566 . ?
Co1 O10 H10 108.3 . . ?
Co2 O10 H10 108.3 3_566 . ?
Co2 O10 H10 108.3 . . ?
Co1 O11 H11A 126.9 . . ?
Co1 O11 H11B 127.0 . . ?
H11A O11 H11B 105.3 . . ?
C1 N1 N2 104.8(3) . . ?
C1 N1 Co1 144.4(3) . . ?
N2 N1 Co1 109.6(2) . . ?
N3 N2 N1 109.6(3) . . ?
N3 N2 Co2 123.3(2) . 3_566 ?
N1 N2 Co2 126.9(2) . 3_566 ?
N2 N3 N4 110.4(3) . . ?
N2 N3 Co3 123.0(3) . 1_455 ?
N4 N3 Co3 124.6(3) . 1_455 ?
C1 N4 N3 104.6(3) . . ?
C1 N4 Co4 140.4(3) . 1_455 ?
N3 N4 Co4 112.9(2) . 1_455 ?
C1 N5 H5" 118.2 . . ?
C1 N5 H5' 123.8 . . ?
H5" N5 H5' 112.9 . . ?
N4 C1 N1 110.6(3) . . ?
N4 C1 N5 123.9(4) . . ?
N1 C1 N5 125.4(4) . . ?
C7 C2 C3 118.8(4) . . ?
C7 C2 C8 117.2(4) . . ?
C3 C2 C8 124.0(4) . . ?
C4 C3 C2 120.0(4) . . ?
C4 C3 H3 120.0 . . ?
C2 C3 H3 120.0 . . ?
C5 C4 C3 119.9(4) . . ?
C5 C4 C9 117.7(4) . . ?
C3 C4 C9 122.4(4) . . ?
C6 C5 C4 120.1(4) . . ?
C6 C5 H5 120.0 . . ?
C4 C5 H5 120.0 . . ?
C7 C6 C5 119.9(5) . . ?
C7 C6 H6 120.0 . . ?
C5 C6 H6 120.0 . . ?
C6 C7 C2 121.3(4) . . ?
C6 C7 H7 119.4 . . ?
C2 C7 H7 119.4 . . ?
O1 C8 O2 125.9(4) . . ?
O1 C8 C2 113.8(4) . . ?
O2 C8 C2 120.3(4) . . ?
O4 C9 O3 124.0(4) . . ?
O4 C9 C4 118.3(3) . . ?
O3 C9 C4 117.6(3) . . ?
C15 C10 C11 119.1(4) . . ?
C15 C10 C16 120.8(4) . . ?
C11 C10 C16 120.0(4) . . ?
C10 C11 C12 120.3(4) . . ?
C10 C11 H11 119.8 . . ?
C12 C11 H11 119.8 . . ?
C13 C12 C11 119.8(4) . . ?
C13 C12 C17 120.8(4) . . ?
C11 C12 C17 119.4(4) . . ?
C12 C13 C14 119.7(6) . . ?
C12 C13 H13 120.1 . . ?
C14 C13 H13 120.1 . . ?
C15 C14 C13 120.7(7) . . ?
C15 C14 H14 119.7 . . ?
C13 C14 H14 119.7 . . ?
C14 C15 C10 120.4(6) . . ?
C14 C15 H15 119.8 . . ?
C10 C15 H15 119.8 . . ?
O6 C16 O5 120.0(4) . . ?
O6 C16 C10 119.7(4) . . ?
O5 C16 C10 120.3(4) . . ?
O6 C16 Co4 60.5(2) . . ?
O5 C16 Co4 59.7(2) . . ?
C10 C16 Co4 175.5(3) . . ?
O7 C17 O8 124.3(4) . . ?
O7 C17 C12 118.1(3) . . ?
O8 C17 C12 117.6(4) . . ?
H13A O13 H13B 106.2 . . ?

loop_
_geom_bond_atom_site_label_1
_geom_bond_atom_site_label_2
_geom_bond_distance
_geom_bond_site_symmetry_2
_geom_bond_publ_flag
Co1 O1 2.018(3) 3_566 ?
Co1 O10 2.043(3) . ?
Co1 O11 2.066(3) . ?
Co1 O3 2.105(3) 4_576 ?
Co1 N1 2.132(3) . ?
Co1 O8 2.288(3) 2_646 ?
Co2 O10 2.083(3) 3_566 ?
Co2 O4 2.099(3) 4_576 ?
Co2 O10 2.107(3) . ?
Co2 N2 2.132(3) 3_566 ?
Co2 O9 2.158(3) . ?
Co2 O2 2.176(3) . ?
Co3 N3 2.045(3) 1_655 ?
Co3 N3 2.045(3) 3_566 ?
Co3 O7 2.116(3) 4_575 ?
Co3 O7 2.116(3) 2_646 ?
Co3 O9 2.122(3) . ?
Co3 O9 2.122(3) 3_666 ?
Co4 O9 2.061(3) . ?
Co4 O8 2.096(3) 2_646 ?
Co4 O3 2.127(3) 4_576 ?
Co4 N4 2.135(3) 1_655 ?
Co4 O5 2.148(3) . ?
Co4 O6 2.164(3) . ?
Co4 C16 2.487(4) . ?
O1 C8 1.255(5) . ?
O1 Co1 2.018(3) 3_566 ?
O2 C8 1.260(5) . ?
O3 C9 1.294(5) . ?
O3 Co1 2.105(3) 4_575 ?
O3 Co4 2.127(3) 4_575 ?
O4 C9 1.245(5) . ?
O4 Co2 2.099(3) 4_575 ?
O5 C16 1.261(5) . ?
O6 C16 1.259(5) . ?
O7 C17 1.253(5) . ?
O7 Co3 2.116(3) 2_656 ?
O8 C17 1.276(5) . ?
O8 Co4 2.096(3) 2_656 ?
O8 Co1 2.288(3) 2_656 ?
O9 H9 0.9800 . ?
O10 Co2 2.083(3) 3_566 ?
O10 H10 0.9800 . ?
O11 H11A 0.8506 . ?
O11 H11B 0.8496 . ?
N1 C1 1.346(5) . ?
N1 N2 1.349(4) . ?
N2 N3 1.288(5) . ?
N2 Co2 2.132(3) 3_566 ?
N3 N4 1.346(5) . ?
N3 Co3 2.045(3) 1_455 ?
N4 C1 1.343(5) . ?
N4 Co4 2.135(3) 1_455 ?
N5 C1 1.348(5) . ?
N5 H5" 0.9000 . ?
N5 H5' 0.8999 . ?
C2 C7 1.392(6) . ?
C2 C3 1.396(6) . ?
C2 C8 1.516(6) . ?
C3 C4 1.394(6) . ?
C3 H3 0.9300 . ?
C4 C5 1.394(6) . ?
C4 C9 1.494(5) . ?
C5 C6 1.379(7) . ?
C5 H5 0.9300 . ?
C6 C7 1.375(7) . ?
C6 H6 0.9300 . ?
C7 H7 0.9300 . ?
C10 C15 1.375(7) . ?
C10 C11 1.386(6) . ?
C10 C16 1.489(6) . ?
C11 C12 1.390(6) . ?
C11 H11 0.9300 . ?
C12 C13 1.371(7) . ?
C12 C17 1.486(6) . ?
C13 C14 1.378(9) . ?
C13 H13 0.9300 . ?
C14 C15 1.373(10) . ?
C14 H14 0.9300 . ?
C15 H15 0.9300 . ?
O13 H13A 0.8502 . ?
O13 H13B 0.8503 . ?

loop_
_geom_torsion_atom_site_label_1
_geom_torsion_atom_site_label_2
_geom_torsion_atom_site_label_3
_geom_torsion_atom_site_label_4
_geom_torsion
_geom_torsion_site_symmetry_1
_geom_torsion_site_symmetry_2
_geom_torsion_site_symmetry_3
_geom_torsion_site_symmetry_4
_geom_torsion_publ_flag
O10 Co2 O2 C8 -16.5(3) 3_566 . . . ?
O4 Co2 O2 C8 -114.3(4) 4_576 . . . ?
O10 Co2 O2 C8 -55.1(10) . . . . ?
N2 Co2 O2 C8 67.5(3) 3_566 . . . ?
O9 Co2 O2 C8 153.7(3) . . . . ?
O9 Co4 O5 C16 -177.6(2) . . . . ?
O8 Co4 O5 C16 38.7(5) 2_646 . . . ?
O3 Co4 O5 C16 85.8(3) 4_576 . . . ?
N4 Co4 O5 C16 -82.3(3) 1_655 . . . ?
O6 Co4 O5 C16 -2.9(2) . . . . ?
O9 Co4 O6 C16 15.7(4) . . . . ?
O8 Co4 O6 C16 -165.5(2) 2_646 . . . ?
O3 Co4 O6 C16 -84.6(2) 4_576 . . . ?
N4 Co4 O6 C16 109.6(3) 1_655 . . . ?
O5 Co4 O6 C16 2.9(2) . . . . ?
O8 Co4 O9 Co3 -55.29(13) 2_646 . . . ?
O3 Co4 O9 Co3 -138.20(11) 4_576 . . . ?
N4 Co4 O9 Co3 31.03(14) 1_655 . . . ?
O5 Co4 O9 Co3 134.78(13) . . . . ?
O6 Co4 O9 Co3 123.6(2) . . . . ?
C16 Co4 O9 Co3 133.31(14) . . . . ?
O8 Co4 O9 Co2 74.17(15) 2_646 . . . ?
O3 Co4 O9 Co2 -8.74(15) 4_576 . . . ?
N4 Co4 O9 Co2 160.48(15) 1_655 . . . ?
O5 Co4 O9 Co2 -95.76(15) . . . . ?
O6 Co4 O9 Co2 -107.0(3) . . . . ?
C16 Co4 O9 Co2 -97.23(17) . . . . ?
N3 Co3 O9 Co4 -31.17(14) 1_655 . . . ?
N3 Co3 O9 Co4 148.83(14) 3_566 . . . ?
O7 Co3 O9 Co4 -123.19(13) 4_575 . . . ?
O7 Co3 O9 Co4 56.81(13) 2_646 . . . ?
O9 Co3 O9 Co4 106(3) 3_666 . . . ?
N3 Co3 O9 Co2 -162.89(15) 1_655 . . . ?
N3 Co3 O9 Co2 17.11(15) 3_566 . . . ?
O7 Co3 O9 Co2 105.09(14) 4_575 . . . ?
O7 Co3 O9 Co2 -74.91(14) 2_646 . . . ?
O9 Co3 O9 Co2 -25(3) 3_666 . . . ?
O10 Co2 O9 Co4 -101.0(4) 3_566 . . . ?
O4 Co2 O9 Co4 37.63(15) 4_576 . . . ?
O10 Co2 O9 Co4 -54.77(14) . . . . ?
N2 Co2 O9 Co4 -145.58(15) 3_566 . . . ?
O2 Co2 O9 Co4 121.71(14) . . . . ?
O10 Co2 O9 Co3 24.8(5) 3_566 . . . ?
O4 Co2 O9 Co3 163.48(13) 4_576 . . . ?
O10 Co2 O9 Co3 71.08(13) . . . . ?
N2 Co2 O9 Co3 -19.73(14) 3_566 . . . ?
O2 Co2 O9 Co3 -112.44(13) . . . . ?
O1 Co1 O10 Co2 60.67(14) 3_566 . . 3_566 ?
O11 Co1 O10 Co2 132.1(9) . . . 3_566 ?
O3 Co1 O10 Co2 -125.42(12) 4_576 . . 3_566 ?
N1 Co1 O10 Co2 -34.87(14) . . . 3_566 ?
O8 Co1 O10 Co2 156.80(12) 2_646 . . 3_566 ?
O1 Co1 O10 Co2 176.22(16) 3_566 . . . ?
O11 Co1 O10 Co2 -112.3(9) . . . . ?
O3 Co1 O10 Co2 -9.87(15) 4_576 . . . ?
N1 Co1 O10 Co2 80.68(16) . . . . ?
O8 Co1 O10 Co2 -87.65(14) 2_646 . . . ?
O10 Co2 O10 Co1 -121.15(18) 3_566 . . . ?
O4 Co2 O10 Co1 -23.29(15) 4_576 . . . ?
N2 Co2 O10 Co1 155.20(15) 3_566 . . . ?
O9 Co2 O10 Co1 69.45(14) . . . . ?
O2 Co2 O10 Co1 -82.1(8) . . . . ?
O10 Co2 O10 Co2 0.000(2) 3_566 . . 3_566 ?
O4 Co2 O10 Co2 97.86(12) 4_576 . . 3_566 ?
N2 Co2 O10 Co2 -83.65(12) 3_566 . . 3_566 ?
O9 Co2 O10 Co2 -169.39(11) . . . 3_566 ?
O2 Co2 O10 Co2 39.1(9) . . . 3_566 ?
O1 Co1 N1 C1 119.7(5) 3_566 . . . ?
O10 Co1 N1 C1 -151.1(5) . . . . ?
O11 Co1 N1 C1 30.8(5) . . . . ?
O3 Co1 N1 C1 -56.3(5) 4_576 . . . ?
O8 Co1 N1 C1 -63.7(8) 2_646 . . . ?
O1 Co1 N1 N2 -76.2(3) 3_566 . . . ?
O10 Co1 N1 N2 13.0(3) . . . . ?
O11 Co1 N1 N2 -165.1(3) . . . . ?
O3 Co1 N1 N2 107.8(3) 4_576 . . . ?
O8 Co1 N1 N2 100.4(6) 2_646 . . . ?
C1 N1 N2 N3 1.1(4) . . . . ?
Co1 N1 N2 N3 -169.4(3) . . . . ?
C1 N1 N2 Co2 -174.5(3) . . . 3_566 ?
Co1 N1 N2 Co2 15.0(4) . . . 3_566 ?
N1 N2 N3 N4 -0.6(4) . . . . ?
Co2 N2 N3 N4 175.2(2) 3_566 . . . ?
N1 N2 N3 Co3 -165.2(3) . . . 1_455 ?
Co2 N2 N3 Co3 10.6(4) 3_566 . . 1_455 ?
N2 N3 N4 C1 -0.2(4) . . . . ?
Co3 N3 N4 C1 164.1(3) 1_455 . . . ?
N2 N3 N4 Co4 -167.0(3) . . . 1_455 ?
Co3 N3 N4 Co4 -2.7(4) 1_455 . . 1_455 ?
N3 N4 C1 N1 0.9(4) . . . . ?
Co4 N4 C1 N1 161.6(3) 1_455 . . . ?
N3 N4 C1 N5 -176.2(4) . . . . ?
Co4 N4 C1 N5 -15.5(7) 1_455 . . . ?
N2 N1 C1 N4 -1.3(4) . . . . ?
Co1 N1 C1 N4 163.2(4) . . . . ?
N2 N1 C1 N5 175.8(4) . . . . ?
Co1 N1 C1 N5 -19.7(8) . . . . ?
C7 C2 C3 C4 -1.1(7) . . . . ?
C8 C2 C3 C4 -178.8(4) . . . . ?
C2 C3 C4 C5 0.7(7) . . . . ?
C2 C3 C4 C9 178.3(4) . . . . ?
C3 C4 C5 C6 0.4(8) . . . . ?
C9 C4 C5 C6 -177.4(5) . . . . ?
C4 C5 C6 C7 -1.0(10) . . . . ?
C5 C6 C7 C2 0.5(10) . . . . ?
C3 C2 C7 C6 0.6(8) . . . . ?
C8 C2 C7 C6 178.4(5) . . . . ?
Co1 O1 C8 O2 1.2(8) 3_566 . . . ?
Co1 O1 C8 C2 -176.9(3) 3_566 . . . ?
Co2 O2 C8 O1 -14.1(6) . . . . ?
Co2 O2 C8 C2 164.0(3) . . . . ?
C7 C2 C8 O1 13.7(6) . . . . ?
C3 C2 C8 O1 -168.5(4) . . . . ?
C7 C2 C8 O2 -164.5(4) . . . . ?
C3 C2 C8 O2 13.2(7) . . . . ?
Co2 O4 C9 O3 3.7(6) 4_575 . . . ?
Co2 O4 C9 C4 -178.4(3) 4_575 . . . ?
Co1 O3 C9 O4 61.3(5) 4_575 . . . ?
Co4 O3 C9 O4 -61.3(5) 4_575 . . . ?
Co1 O3 C9 C4 -116.7(3) 4_575 . . . ?
Co4 O3 C9 C4 120.7(3) 4_575 . . . ?
C5 C4 C9 O4 -9.4(6) . . . . ?
C3 C4 C9 O4 172.9(4) . . . . ?
C5 C4 C9 O3 168.7(4) . . . . ?
C3 C4 C9 O3 -9.0(6) . . . . ?
C15 C10 C11 C12 -2.9(7) . . . . ?
C16 C10 C11 C12 175.2(4) . . . . ?
C10 C11 C12 C13 1.3(7) . . . . ?
C10 C11 C12 C17 -179.1(4) . . . . ?
C11 C12 C13 C14 1.0(9) . . . . ?
C17 C12 C13 C14 -178.6(6) . . . . ?
C12 C13 C14 C15 -1.7(11) . . . . ?
C13 C14 C15 C10 0.0(11) . . . . ?
C11 C10 C15 C14 2.2(9) . . . . ?
C16 C10 C15 C14 -175.9(6) . . . . ?
Co4 O6 C16 O5 -5.0(4) . . . . ?
Co4 O6 C16 C10 174.8(4) . . . . ?
Co4 O5 C16 O6 5.0(4) . . . . ?
Co4 O5 C16 C10 -174.7(4) . . . . ?
C15 C10 C16 O6 -169.0(5) . . . . ?
C11 C10 C16 O6 12.9(7) . . . . ?
C15 C10 C16 O5 10.7(7) . . . . ?
C11 C10 C16 O5 -167.4(4) . . . . ?
C15 C10 C16 Co4 -78(4) . . . . ?
C11 C10 C16 Co4 104(4) . . . . ?
O9 Co4 C16 O6 -172.1(2) . . . . ?
O8 Co4 C16 O6 20.0(3) 2_646 . . . ?
O3 Co4 C16 O6 93.2(2) 4_576 . . . ?
N4 Co4 C16 O6 -71.7(2) 1_655 . . . ?
O5 Co4 C16 O6 -175.0(4) . . . . ?
O9 Co4 C16 O5 2.9(3) . . . . ?
O8 Co4 C16 O5 -165.0(2) 2_646 . . . ?
O3 Co4 C16 O5 -91.8(3) 4_576 . . . ?
N4 Co4 C16 O5 103.3(3) 1_655 . . . ?
O6 Co4 C16 O5 175.0(4) . . . . ?
O9 Co4 C16 C10 94(4) . . . . ?
O8 Co4 C16 C10 -74(4) 2_646 . . . ?
O3 Co4 C16 C10 0(4) 4_576 . . . ?
N4 Co4 C16 C10 -165(4) 1_655 . . . ?
O5 Co4 C16 C10 91(4) . . . . ?
O6 Co4 C16 C10 -94(4) . . . . ?
Co3 O7 C17 O8 51.9(5) 2_656 . . . ?
Co3 O7 C17 C12 -128.1(3) 2_656 . . . ?
Co4 O8 C17 O7 -41.0(5) 2_656 . . . ?
Co1 O8 C17 O7 76.6(4) 2_656 . . . ?
Co4 O8 C17 C12 139.0(3) 2_656 . . . ?
Co1 O8 C17 C12 -103.4(3) 2_656 . . . ?
C13 C12 C17 O7 154.3(5) . . . . ?
C11 C12 C17 O7 -25.3(6) . . . . ?
C13 C12 C17 O8 -25.7(6) . . . . ?
C11 C12 C17 O8 154.7(4) . . . . ?
